data_7213661
loop_
_publ_author_name
'Raja, Duraisamy Senthil'
'Luo, Jheng-Hong'
'Yeh, Chun-Ting'
'Jiang, Yue-Chun'
'Hsu, Kuei-Fang'
'Lin, Chia-Her'

_publ_section_title
;
 Novel alkali and alkaline earth metal coordination polymers based on
 1,4-naphthalenedicarboxylic acid: synthesis, structural characterization
 and properties
;
_journal_issue 10
_journal_name_full CrystEngComm
_journal_page_first 1985
_journal_paper_doi 10.1039/c3ce42208a
_journal_volume 16
_journal_year 2014
_chemical_formula_sum 'C24 H17 Mg2 O11'
_chemical_formula_weight 530.00
_chemical_name_systematic
; 
 ? 
;
_space_group_IT_number 62
_symmetry_cell_setting orthorhombic
_symmetry_space_group_name_Hall '-P 2ac 2n'
_symmetry_space_group_name_H-M 'P n m a'
_atom_sites_solution_hydrogens geom
_atom_sites_solution_primary direct
_atom_sites_solution_secondary difmap
_audit_creation_method SHELXL-97
_cell_angle_alpha 90.00
_cell_angle_beta 90.00
_cell_angle_gamma 90.00
_cell_formula_units_Z 8
_cell_length_a 14.7579(2)
_cell_length_b 30.9679(4)
_cell_length_c 11.3786(2)
_cell_measurement_reflns_used 9948
_cell_measurement_temperature 295(2)
_cell_measurement_theta_max 26.784
_cell_measurement_theta_min 2.260
_cell_volume 5200.26(13)
_computing_cell_refinement 'SAINT V7.68A (Bruker AXS, 2009)'
_computing_data_collection 'APEX2 (Bruker AXS, 2010)'
_computing_data_reduction 'SAINT V7.68A (Bruker AXS, 2009)'
_computing_molecular_graphics 'SHELXTL (Sheldrick, 2008)'
_computing_publication_material SHELXTL
_computing_structure_refinement 'SHELXL-97 (Sheldrick, 2008)'
_computing_structure_solution 'SHELXS-97 (Sheldrick, 2008)'
_diffrn_ambient_temperature 295(2)
_diffrn_detector_area_resol_mean 8.3333
_diffrn_measured_fraction_theta_full 0.996
_diffrn_measured_fraction_theta_max 0.996
_diffrn_measurement_device_type 'Bruker APEX-II CCD'
_diffrn_measurement_method '\f and \w scans'
_diffrn_radiation_monochromator graphite
_diffrn_radiation_source 'fine-focus sealed tube'
_diffrn_radiation_type MoK\a
_diffrn_radiation_wavelength 0.71073
_diffrn_reflns_av_R_equivalents 0.0659
_diffrn_reflns_av_sigmaI/netI 0.0552
_diffrn_reflns_limit_h_max 17
_diffrn_reflns_limit_h_min -19
_diffrn_reflns_limit_k_max 40
_diffrn_reflns_limit_k_min -32
_diffrn_reflns_limit_l_max 15
_diffrn_reflns_limit_l_min -14
_diffrn_reflns_number 47338
_diffrn_reflns_theta_full 28.29
_diffrn_reflns_theta_max 28.29
_diffrn_reflns_theta_min 1.91
_exptl_absorpt_coefficient_mu 0.150
_exptl_absorpt_correction_T_max 0.9779
_exptl_absorpt_correction_T_min 0.9706
_exptl_absorpt_correction_type multi-scan
_exptl_absorpt_process_details 'SADABS V2008/1 (Bruker AXS)'
_exptl_crystal_colour colourless
_exptl_crystal_density_diffrn 1.354
_exptl_crystal_density_method 'not measured'
_exptl_crystal_description columnar
_exptl_crystal_F_000 2184
_exptl_crystal_size_max 0.20
_exptl_crystal_size_mid 0.18
_exptl_crystal_size_min 0.15
_refine_diff_density_max 0.982
_refine_diff_density_min -0.361
_refine_diff_density_rms 0.077
_refine_ls_extinction_method none
_refine_ls_goodness_of_fit_ref 1.052
_refine_ls_hydrogen_treatment constr
_refine_ls_matrix_type full
_refine_ls_number_parameters 352
_refine_ls_number_reflns 6546
_refine_ls_number_restraints 0
_refine_ls_restrained_S_all 1.052
_refine_ls_R_factor_all 0.0987
_refine_ls_R_factor_gt 0.0647
_refine_ls_shift/su_max 0.001
_refine_ls_shift/su_mean 0.000
_refine_ls_structure_factor_coef Fsqd
_refine_ls_weighting_details 'calc w=1/[\s^2^(Fo^2^)+(0.0926P)^2^+3.4676P] where P=(Fo^2^+2Fc^2^)/3'
_refine_ls_weighting_scheme calc
_refine_ls_wR_factor_gt 0.1748
_refine_ls_wR_factor_ref 0.1906
_reflns_number_gt 4325
_reflns_number_total 6546
_reflns_threshold_expression >2sigma(I)
_cod_data_source_file c3ce42208a.txt
_cod_data_source_block 3
_cod_database_code 7213661

loop_
_symmetry_equiv_pos_as_xyz
'x, y, z'
'-x+1/2, -y, z+1/2'
'-x, y+1/2, -z'
'x+1/2, -y+1/2, -z+1/2'
'-x, -y, -z'
'x-1/2, y, -z-1/2'
'x, -y-1/2, z'
'-x-1/2, y-1/2, z-1/2'

loop_
_atom_site_label
_atom_site_type_symbol
_atom_site_fract_x
_atom_site_fract_y
_atom_site_fract_z
_atom_site_U_iso_or_equiv
_atom_site_adp_type
_atom_site_occupancy
_atom_site_symmetry_multiplicity
_atom_site_calc_flag
_atom_site_refinement_flags
Mg1 Mg 0.11565(6) 0.59092(3) 0.30361(7) 0.0210(2) Uani 1 1 d .
Mg2 Mg -0.11159(5) 0.57304(3) 0.40849(7) 0.0200(2) Uani 1 1 d .
O1 O 0.00445(12) 0.54873(6) 0.29703(15) 0.0240(4) Uani 1 1 d .
O2 O 0.10818(14) 0.58754(8) 0.48320(17) 0.0417(6) Uani 1 1 d .
O3 O 0.12471(13) 0.59239(7) 0.12603(16) 0.0323(5) Uani 1 1 d .
O4 O 0.03443(14) 0.64312(6) 0.30346(19) 0.0367(5) Uani 1 1 d .
O5 O -0.11322(13) 0.63185(6) 0.32621(18) 0.0306(5) Uani 1 1 d .
O6 O -0.13640(12) 0.54073(7) 0.24641(18) 0.0339(5) Uani 1 1 d .
O7 O -0.23948(13) 0.57911(8) 0.44771(18) 0.0396(5) Uani 1 1 d .
O8 O -0.03446(13) 0.59587(7) 0.54030(17) 0.0346(5) Uani 1 1 d .
O1W O 0.19189(13) 0.53185(7) 0.3119(2) 0.0436(6) Uani 1 1 d .
H1WA H 0.2552 0.5356 0.3079 0.065 Uiso 1 1 d .
H1WB H 0.2160 0.5454 0.3815 0.065 Uiso 1 1 d .
O2W O -0.10304(15) 0.51211(7) 0.4932(2) 0.0415(6) Uani 1 1 d .
H2WA H -0.1406 0.4929 0.5171 0.062 Uiso 1 1 d .
H2WB H -0.0597 0.4945 0.4792 0.062 Uiso 1 1 d .
O3W O 0.23083(14) 0.62834(8) 0.3189(2) 0.0454(6) Uani 1 1 d .
H3WA H 0.2736 0.6320 0.2540 0.068 Uiso 1 1 d .
H3WB H 0.2435 0.6492 0.3709 0.068 Uiso 1 1 d .
C1 C -0.05369(17) 0.53644(8) 0.2227(2) 0.0225(6) Uani 1 1 d .
C2 C 0.0489(2) 0.59441(9) 0.5596(2) 0.0275(6) Uani 1 1 d .
C3 C 0.17852(17) 0.58924(8) 0.0419(2) 0.0216(5) Uani 1 1 d .
C4 C 0.08238(19) 0.59896(10) 0.6846(2) 0.0282(6) Uani 1 1 d .
C5 C 0.14399(17) 0.59606(9) -0.0811(2) 0.0225(6) Uani 1 1 d .
C6 C -0.05693(18) 0.70451(9) 0.3157(2) 0.0257(6) Uani 1 1 d .
C7 C -0.02573(17) 0.51760(9) 0.1077(2) 0.0228(6) Uani 1 1 d .
C8 C -0.06266(18) 0.53439(9) 0.0048(2) 0.0266(6) Uani 1 1 d .
C9 C -0.04515(18) 0.65634(9) 0.3150(2) 0.0254(6) Uani 1 1 d .
C10 C -0.12023(19) 0.72690(9) 0.3881(3) 0.0316(7) Uani 1 1 d .
C11 C 0.0745(2) 0.62562(10) -0.1124(2) 0.0339(7) Uani 1 1 d .
C12 C 0.1516(2) 0.57267(11) 0.7175(3) 0.0381(8) Uani 1 1 d .
H12A H 0.1797 0.5554 0.6613 0.046 Uiso 1 1 calc R
C14 C 0.00316(19) 0.72755(9) 0.2475(3) 0.0315(7) Uani 1 1 d .
H14A H 0.0445 0.7128 0.2006 0.038 Uiso 1 1 calc R
C15 C 0.1812(2) 0.57103(11) -0.1663(3) 0.0375(8) Uani 1 1 d .
H15A H 0.2279 0.5522 -0.1465 0.045 Uiso 1 1 calc R
C17 C -0.0660(3) 0.53686(18) -0.2050(5) 0.0236(11) Uani 0.50 1 d P
H17A H -0.0433 0.5262 -0.2787 0.028 Uiso 0.50 1 d P
C18 C -0.1811(2) 0.70529(11) 0.4648(3) 0.0533(10) Uani 1 1 d .
H18A H -0.1810 0.6753 0.4670 0.064 Uiso 1 1 calc R
C19 C -0.1243(4) 0.5720(2) -0.2018(5) 0.0335(14) Uani 0.50 1 d P
H19A H -0.1452 0.5842 -0.2713 0.040 Uiso 0.50 1 calc PR
C20 C -0.0234(3) 0.65799(16) -0.2615(3) 0.0842(18) Uani 1 1 d .
H20A H -0.0450 0.6591 -0.3382 0.101 Uiso 1 1 calc R
C21 C 0.0370(3) 0.65568(13) -0.0307(3) 0.0618(12) Uani 1 1 d .
H21A H 0.0559 0.6551 0.0472 0.074 Uiso 1 1 calc R
C22 C -0.1515(4) 0.5890(2) -0.0933(6) 0.0371(14) Uani 0.50 1 d P
H22A H -0.1912 0.6123 -0.0900 0.045 Uiso 0.50 1 calc PR
C23 C -0.2388(3) 0.72712(13) 0.5347(4) 0.0783(15) Uani 1 1 d .
H23A H -0.2788 0.7121 0.5830 0.094 Uiso 1 1 calc R
C24 C -0.0250(4) 0.68470(18) -0.0650(4) 0.102(2) Uani 1 1 d .
H24A H -0.0477 0.7043 -0.0107 0.122 Uiso 1 1 calc R
C25 C -0.0561(4) 0.6860(2) -0.1807(4) 0.114(3) Uani 1 1 d .
H25A H -0.0995 0.7062 -0.2025 0.137 Uiso 1 1 calc R
C26 C -0.1187(4) 0.57077(19) 0.0080(5) 0.0274(12) Uani 0.50 1 d P
H26A H -0.1341 0.5828 0.0801 0.033 Uiso 0.50 1 calc PR
C27 C 0.0430(2) 0.62694(10) -0.2311(3) 0.0393(8) Uani 1 1 d .
C28 C -0.03623(18) 0.51660(9) -0.1047(2) 0.0248(6) Uani 1 1 d .

loop_
_atom_site_aniso_label
_atom_site_aniso_U_11
_atom_site_aniso_U_22
_atom_site_aniso_U_33
_atom_site_aniso_U_23
_atom_site_aniso_U_13
_atom_site_aniso_U_12
Mg1 0.0193(4) 0.0280(5) 0.0158(4) -0.0007(4) 0.0004(3) 0.0015(4)
Mg2 0.0188(4) 0.0241(5) 0.0170(4) -0.0022(3) 0.0005(3) 0.0021(4)
O1 0.0235(9) 0.0304(10) 0.0180(9) -0.0070(8) 0.0018(7) -0.0035(8)
O2 0.0335(11) 0.0742(17) 0.0173(10) -0.0059(10) -0.0024(9) 0.0050(11)
O3 0.0328(11) 0.0472(13) 0.0170(10) 0.0011(9) 0.0024(8) 0.0003(9)
O4 0.0339(11) 0.0265(11) 0.0498(14) 0.0026(9) 0.0112(10) 0.0046(9)
O5 0.0297(10) 0.0233(10) 0.0387(12) 0.0037(9) -0.0071(9) -0.0008(8)
O6 0.0184(9) 0.0512(13) 0.0323(11) -0.0204(10) 0.0054(8) -0.0032(9)
O7 0.0239(10) 0.0641(15) 0.0309(11) 0.0031(11) 0.0107(9) 0.0099(10)
O8 0.0312(11) 0.0526(13) 0.0198(10) -0.0044(9) -0.0059(8) 0.0020(10)
O1W 0.0244(10) 0.0429(13) 0.0634(16) 0.0171(11) 0.0121(10) 0.0079(9)
O2W 0.0471(13) 0.0316(12) 0.0457(14) 0.0105(10) 0.0091(11) 0.0040(10)
O3W 0.0316(11) 0.0592(15) 0.0455(14) -0.0197(11) 0.0075(10) -0.0146(11)
C1 0.0225(13) 0.0223(13) 0.0227(13) -0.0035(11) 0.0030(11) -0.0022(11)
C2 0.0349(16) 0.0314(15) 0.0163(13) -0.0014(11) -0.0038(12) 0.0038(13)
C3 0.0212(13) 0.0250(13) 0.0188(13) 0.0005(11) -0.0032(11) -0.0018(11)
C4 0.0331(15) 0.0363(16) 0.0152(13) -0.0032(12) -0.0070(11) 0.0059(13)
C5 0.0201(12) 0.0314(15) 0.0161(12) 0.0001(11) -0.0027(10) 0.0024(11)
C6 0.0265(13) 0.0225(14) 0.0281(15) -0.0005(11) 0.0009(12) 0.0008(11)
C7 0.0205(12) 0.0263(14) 0.0215(13) -0.0061(11) 0.0032(10) -0.0024(11)
C8 0.0227(13) 0.0335(15) 0.0237(14) -0.0055(12) 0.0042(11) 0.0017(12)
C9 0.0267(14) 0.0256(14) 0.0239(14) 0.0013(11) 0.0011(11) 0.0014(12)
C10 0.0295(15) 0.0254(15) 0.0398(17) 0.0009(13) 0.0085(13) 0.0009(12)
C11 0.0408(17) 0.0398(17) 0.0211(14) -0.0077(13) -0.0071(13) 0.0153(14)
C12 0.0373(17) 0.057(2) 0.0197(14) -0.0115(14) -0.0040(13) 0.0165(16)
C14 0.0353(15) 0.0269(14) 0.0323(16) -0.0018(12) 0.0125(13) 0.0038(13)
C15 0.0386(17) 0.052(2) 0.0217(15) -0.0060(14) -0.0071(13) 0.0221(15)
C17 0.019(2) 0.030(3) 0.021(3) -0.007(2) -0.001(2) -0.004(2)
C18 0.062(2) 0.0256(17) 0.072(3) 0.0039(17) 0.037(2) -0.0036(16)
C19 0.031(3) 0.039(3) 0.031(3) 0.002(3) -0.004(3) 0.003(3)
C20 0.114(4) 0.103(4) 0.036(2) -0.028(2) -0.039(2) 0.076(3)
C21 0.084(3) 0.075(3) 0.0264(17) -0.0238(18) -0.0190(18) 0.048(2)
C22 0.035(3) 0.032(3) 0.045(4) 0.004(3) 0.000(3) 0.011(3)
C23 0.083(3) 0.044(2) 0.108(4) 0.005(2) 0.068(3) -0.003(2)
C24 0.146(5) 0.111(4) 0.048(3) -0.038(3) -0.036(3) 0.099(4)
C25 0.151(5) 0.131(5) 0.061(3) -0.041(3) -0.049(3) 0.115(4)
C26 0.025(3) 0.034(3) 0.023(3) -0.004(2) 0.007(2) 0.004(2)
C27 0.0510(19) 0.0444(18) 0.0224(15) -0.0068(13) -0.0147(14) 0.0214(16)
C28 0.0237(13) 0.0286(14) 0.0220(14) -0.0033(11) 0.0002(11) -0.0005(11)

loop_
_atom_type_symbol
_atom_type_description
_atom_type_scat_dispersion_real
_atom_type_scat_dispersion_imag
_atom_type_scat_source
C C 0.0033 0.0016 'International Tables Vol C Tables 4.2.6.8 and 6.1.1.4'
H H 0.0000 0.0000 'International Tables Vol C Tables 4.2.6.8 and 6.1.1.4'
O O 0.0106 0.0060 'International Tables Vol C Tables 4.2.6.8 and 6.1.1.4'
Mg Mg 0.0486 0.0363 'International Tables Vol C Tables 4.2.6.8 and 6.1.1.4'

loop_
_geom_angle_atom_site_label_1
_geom_angle_atom_site_label_2
_geom_angle_atom_site_label_3
_geom_angle
_geom_angle_site_symmetry_1
_geom_angle_site_symmetry_3
O4 Mg1 O3 91.17(9) . .
O4 Mg1 O2 90.56(10) . .
O3 Mg1 O2 178.22(10) . .
O4 Mg1 O3W 92.26(10) . .
O3 Mg1 O3W 90.96(9) . .
O2 Mg1 O3W 89.38(10) . .
O4 Mg1 O1 91.97(8) . .
O3 Mg1 O1 91.72(8) . .
O2 Mg1 O1 87.81(8) . .
O3W Mg1 O1 174.94(10) . .
O4 Mg1 O1W 174.47(9) . .
O3 Mg1 O1W 91.61(9) . .
O2 Mg1 O1W 86.63(10) . .
O3W Mg1 O1W 92.46(10) . .
O1 Mg1 O1W 83.17(8) . .
O4 Mg1 Mg2 64.49(6) . .
O3 Mg1 Mg2 113.29(6) . .
O2 Mg1 Mg2 67.15(6) . .
O3W Mg1 Mg2 145.58(7) . .
O1 Mg1 Mg2 35.74(5) . .
O1W Mg1 Mg2 110.00(6) . .
O4 Mg1 H1WB 154.7 . .
O3 Mg1 H1WB 111.5 . .
O2 Mg1 H1WB 66.8 . .
O3W Mg1 H1WB 77.0 . .
O1 Mg1 H1WB 98.1 . .
O1W Mg1 H1WB 25.4 . .
Mg2 Mg1 H1WB 112.9 . .
O7 Mg2 O8 110.10(10) . .
O7 Mg2 O5 90.43(9) . .
O8 Mg2 O5 92.01(9) . .
O7 Mg2 O2W 92.25(10) . .
O8 Mg2 O2W 86.58(9) . .
O5 Mg2 O2W 177.26(9) . .
O7 Mg2 O6 94.42(9) . .
O8 Mg2 O6 155.25(9) . .
O5 Mg2 O6 91.14(9) . .
O2W Mg2 O6 89.17(9) . .
O7 Mg2 O1 153.45(9) . .
O8 Mg2 O1 96.13(8) . .
O5 Mg2 O1 92.79(8) . .
O2W Mg2 O1 85.03(8) . .
O6 Mg2 O1 59.19(7) . .
O7 Mg2 C1 123.92(10) . .
O8 Mg2 C1 125.85(9) . .
O5 Mg2 C1 91.17(9) . .
O2W Mg2 C1 87.76(9) . .
O6 Mg2 C1 29.51(7) . .
O1 Mg2 C1 29.72(7) . .
O7 Mg2 Mg1 164.32(8) . .
O8 Mg2 Mg1 70.50(6) . .
O5 Mg2 Mg1 73.91(6) . .
O2W Mg2 Mg1 103.39(7) . .
O6 Mg2 Mg1 86.87(6) . .
O1 Mg2 Mg1 32.85(5) . .
C1 Mg2 Mg1 58.73(6) . .
C1 O1 Mg1 137.94(17) . .
C1 O1 Mg2 87.78(15) . .
Mg1 O1 Mg2 111.41(8) . .
C2 O2 Mg1 136.18(19) . .
C3 O3 Mg1 143.66(18) . .
C9 O4 Mg1 145.29(19) . .
C9 O5 Mg2 124.74(17) . .
C1 O6 Mg2 93.91(16) . .
C3 O7 Mg2 168.3(2) 6_556 .
C2 O8 Mg2 132.47(18) . .
Mg1 O1W H1WA 114.3 . .
Mg1 O1W H1WB 81.9 . .
H1WA O1W H1WB 67.7 . .
Mg2 O2W H2WA 136.3 . .
Mg2 O2W H2WB 121.7 . .
H2WA O2W H2WB 95.8 . .
Mg1 O3W H3WA 122.2 . .
Mg1 O3W H3WB 129.2 . .
H3WA O3W H3WB 106.3 . .
O6 C1 O1 119.0(2) . .
O6 C1 C7 119.9(2) . .
O1 C1 C7 121.1(2) . .
O6 C1 Mg2 56.58(13) . .
O1 C1 Mg2 62.50(13) . .
C7 C1 Mg2 174.7(2) . .
O8 C2 O2 124.9(2) . .
O8 C2 C4 118.9(2) . .
O2 C2 C4 116.1(2) . .
O3 C3 O7 124.1(2) . 6_656
O3 C3 C5 119.2(2) . .
O7 C3 C5 116.7(2) 6_656 .
C12 C4 C27 119.2(2) . 1_556
C12 C4 C2 116.7(3) . .
C27 C4 C2 124.0(2) 1_556 .
C15 C5 C11 118.8(2) . .
C15 C5 C3 116.6(2) . .
C11 C5 C3 124.6(2) . .
C14 C6 C10 119.7(3) . .
C14 C6 C9 115.9(2) . .
C10 C6 C9 124.2(2) . .
C8 C7 C28 121.2(2) . 5_565
C8 C7 C1 118.9(2) . .
C28 C7 C1 119.9(2) 5_565 .
C7 C8 C26 120.7(3) . .
C7 C8 C28 119.1(2) . .
C26 C8 C28 119.9(3) . .
O4 C9 O5 124.1(3) . .
O4 C9 C6 115.7(2) . .
O5 C9 C6 120.2(2) . .
C18 C10 C6 122.7(3) . .
C18 C10 C10 118.11(18) . 7_575
C6 C10 C10 119.11(16) . 7_575
C5 C11 C21 122.5(3) . .
C5 C11 C27 119.3(3) . .
C21 C11 C27 118.1(3) . .
C4 C12 C15 121.3(3) . 1_556
C4 C12 H12A 119.4 . .
C15 C12 H12A 119.4 1_556 .
C6 C14 C14 121.20(16) . 7_575
C6 C14 H14A 119.4 . .
C14 C14 H14A 119.4 7_575 .
C5 C15 C12 122.0(3) . 1_554
C5 C15 H15A 119.0 . .
C12 C15 H15A 119.0 1_554 .
C28 C17 C19 122.2(5) . .
C28 C17 H17A 117.1 . .
C19 C17 H17A 120.6 . .
C23 C18 C10 121.8(3) . .
C23 C18 H18A 119.1 . .
C10 C18 H18A 119.1 . .
C17 C19 C22 119.7(5) . .
C17 C19 H19A 120.1 . .
C22 C19 H19A 120.1 . .
C25 C20 C27 121.1(3) . .
C25 C20 H20A 119.4 . .
C27 C20 H20A 119.4 . .
C24 C21 C11 120.8(3) . .
C24 C21 H21A 119.6 . .
C11 C21 H21A 119.6 . .
C26 C22 C19 119.0(6) . .
C26 C22 H22A 120.5 . .
C19 C22 H22A 120.5 . .
C18 C23 C23 120.1(2) . 7_575
C18 C23 H23A 119.9 . .
C23 C23 H23A 119.9 7_575 .
C21 C24 C25 121.2(4) . .
C21 C24 H24A 119.4 . .
C25 C24 H24A 119.4 . .
C20 C25 C24 120.4(4) . .
C20 C25 H25A 119.8 . .
C24 C25 H25A 119.8 . .
C22 C26 C8 121.2(5) . .
C22 C26 H26A 119.4 . .
C8 C26 H26A 119.4 . .
C4 C27 C20 122.3(3) 1_554 .
C4 C27 C11 119.3(3) 1_554 .
C20 C27 C11 118.3(3) . .
C17 C28 C7 122.2(3) . 5_565
C17 C28 C8 117.7(3) . .
C7 C28 C8 119.7(2) 5_565 .

loop_
_geom_bond_atom_site_label_1
_geom_bond_atom_site_label_2
_geom_bond_distance
_geom_bond_site_symmetry_2
Mg1 O4 2.013(2) .
Mg1 O3 2.025(2) .
Mg1 O2 2.049(2) .
Mg1 O3W 2.065(2) .
Mg1 O1 2.0990(19) .
Mg1 O1W 2.150(2) .
Mg1 Mg2 3.6023(12) .
Mg1 H1WB 2.2284 .
Mg2 O7 1.949(2) .
Mg2 O8 2.011(2) .
Mg2 O5 2.048(2) .
Mg2 O2W 2.123(2) .
Mg2 O6 2.130(2) .
Mg2 O1 2.2601(19) .
Mg2 C1 2.546(3) .
O1 C1 1.263(3) .
O2 C2 1.252(3) .
O3 C3 1.247(3) .
O4 C9 1.251(3) .
O5 C9 1.265(3) .
O6 C1 1.257(3) .
O7 C3 1.256(3) 6_556
O8 C2 1.250(3) .
O1W H1WA 0.9425 .
O1W H1WB 0.9648 .
O2W H2WA 0.8575 .
O2W H2WB 0.8552 .
O3W H3WA 0.9777 .
O3W H3WB 0.8974 .
C1 C7 1.491(4) .
C2 C4 1.512(4) .
C3 O7 1.256(3) 6_656
C3 C5 1.505(4) .
C4 C12 1.359(4) .
C4 C27 1.417(4) 1_556
C5 C15 1.357(4) .
C5 C11 1.420(4) .
C6 C14 1.378(4) .
C6 C10 1.425(4) .
C6 C9 1.502(4) .
C7 C8 1.392(4) .
C7 C28 1.400(4) 5_565
C8 C26 1.398(6) .
C8 C28 1.417(4) .
C10 C18 1.420(4) .
C10 C10 1.431(6) 7_575
C11 C21 1.426(4) .
C11 C27 1.429(4) .
C12 C15 1.394(4) 1_556
C12 H12A 0.9300 .
C14 C14 1.390(6) 7_575
C14 H14A 0.9300 .
C15 C12 1.394(4) 1_554
C15 H15A 0.9300 .
C17 C28 1.375(6) .
C17 C19 1.387(8) .
C17 H17A 0.9613 .
C18 C23 1.347(5) .
C18 H18A 0.9300 .
C19 C22 1.400(9) .
C19 H19A 0.9300 .
C20 C25 1.352(6) .
C20 C27 1.416(5) .
C20 H20A 0.9300 .
C21 C24 1.341(5) .
C21 H21A 0.9300 .
C22 C26 1.371(8) .
C22 H22A 0.9300 .
C23 C23 1.417(8) 7_575
C23 H23A 0.9300 .
C24 C25 1.395(6) .
C24 H24A 0.9300 .
C25 H25A 0.9300 .
C26 H26A 0.9300 .
C27 C4 1.417(4) 1_554
C28 C7 1.400(4) 5_565

loop_
_geom_hbond_atom_site_label_D
_geom_hbond_atom_site_label_H
_geom_hbond_atom_site_label_A
_geom_hbond_distance_DH
_geom_hbond_distance_HA
_geom_hbond_distance_DA
_geom_hbond_angle_DHA
_geom_hbond_site_symmetry_A
O1W H1WA O6 0.94 1.72 2.634(3) 161.7 6_656
O1W H1WB O2 0.96 2.36 2.881(3) 113.2 .
O2W H2WA O1W 0.86 2.22 2.915(3) 137.5 5_566
O3W H3WA O5 0.98 1.90 2.834(3) 158.2 6_656
